data_2300226
loop_
_publ_author_name
'Stone, Kevin H.'
'Lapidus, Saul H.'
'Stephens, Peter W.'

_publ_section_title
;
 Implementation and use of robust refinement in powder diffraction in
 the presence of impurities
;
_journal_coeditor_code DB5058
_journal_issue 3
_journal_name_full 'Journal of Applied Crystallography'
_journal_page_first 385
_journal_page_last 391
_journal_paper_doi 10.1107/S0021889809008450
_journal_volume 42
_journal_year 2009
_chemical_formula_moiety 'C13 H18 O2'
_chemical_formula_structural 'C13 H18 O2'
_chemical_formula_sum 'C13 H18 O2'
_chemical_formula_weight 206.27
_chemical_name_common ibuprofen
_space_group_crystal_system monoclinic
_space_group_IT_number 14
_space_group_name_Hall '-P 2ybc'
_space_group_name_H-M_alt 'P 1 21/c 1'
_cell_angle_alpha 90
_cell_angle_beta 99.890(17)
_cell_angle_gamma 90
_cell_formula_units_Z 4
_cell_length_a 14.528(4)
_cell_length_b 7.7695(19)
_cell_length_c 10.691(3)
_cell_volume 1188.8(6)
_diffrn_radiation_monochromator 'double Si(111)'
_diffrn_radiation_wavelength 0.698291
_cod_data_source_file db5058.cif
_cod_data_source_block Ib_6%_Single_Rietveld
_cod_depositor_comments
;
 Updating space group information.

 Antanas Vaitkus,
 2018-06-07

The following automatic conversions were performed:
'_space_group_crystal_system' value 'Monoclinic' changed to 'monoclinic'
according to '/home/saulius/struct/CIF-dictionaries/cif_core.dic'
dictionary named 'cif_core.dic' version 2.4.1 from 2010-06-29.

Automatic conversion script
Id: cif_fix_enum 1527 2010-12-29 10:47:43Z saulius 

The following automatic conversions were performed:

'_space_group_crystal_system' value 'Monoclinic' changed to
'monoclinic' according to
/home/saulius/struct/CIF-dictionaries/cif_core.dic dictionary named
'cif_core.dic' version 2.4.1 from 2010-06-29.

Automatic conversion script
Id: cif_fix_values 1715 2011-07-08 13:25:40Z adriana 
;
_cod_original_cell_volume 1188.8(5)
_cod_database_code 2300226

loop_
_space_group_symop_id
_space_group_symop_operation_xyz
1 x,y,z
2 -x,y+1/2,-z+1/2
3 -x,-y,-z
4 x,-y+1/2,z+1/2

loop_
_atom_site_type_symbol
_atom_site_label
_atom_site_fract_x
_atom_site_fract_y
_atom_site_fract_z
_atom_site_occupancy
C C1a 0.6760573 -0.2809048 1.073452 1
C C2a 0.6203339 -0.5168169 0.9655067 1
C C3a 0.7130247 -0.6712448 0.8607293 1
C C4a 0.8614389 -0.5897607 0.8638972 1
C C5a 0.9171624 -0.3538486 0.9718426 1
C C6a 0.8244715 -0.1994207 1.07662 1
C C7a 0.5489691 -0.06916891 1.217112 1
C C8a 0.5986185 -0.4270185 1.12568 1
C C9a 0.5043898 0.03004304 0.9348536 1
C C10a 0.9885272 -0.8014966 0.7202371 1
C C11a 0.8953069 -0.7790995 0.9569871 1
C C12a 0.8410322 -1.115857 0.8120717 1
C C13a 0.9272052 -0.6080333 1.220138 1
O O1a 0.7369507 0.09965046 1.141498 1
O O2a 0.4021272 0.02262364 1.204044 1
H H1a 0.7763912 0.1751538 1.096382 1
H H7a 0.5882373 -0.001315463 1.285895 1
H H8a 0.5578556 -0.515659 1.156438 1
H H8b 0.5940707 -0.4257832 1.031283 1
H H8c 0.6668967 -0.4488746 1.153545 1
H H2a 0.5541314 -0.5531642 0.9640936 1
H H3a 0.6881684 -0.7764772 0.8125785 1
H H5a 0.9833649 -0.3175013 0.9732557 1
H H6a 0.8493279 -0.09418831 1.124771 1
H H10a 0.9553557 -0.8243665 0.6318647 1
H H10b 1.049546 -0.7406094 0.7235824 1
H H11a 0.8854779 -0.897736 0.9884973 1
H H12a 0.8883793 -1.143268 0.7572811 1
H H12b 0.8332869 -1.209299 0.8737493 1
H H12c 0.7759132 -1.106066 0.7637185 1
H H13a 0.9704914 -0.680618 1.281318 1
H H13b 0.9500492 -0.4876281 1.212927 1
H H13c 0.8656074 -0.5867063 1.247105 1

loop_
_atom_type_symbol
_atom_type_description
_atom_type_scat_dispersion_real
_atom_type_scat_dispersion_imag
_atom_type_scat_source
? ? ? ? ?
